data_7720614
loop_
_publ_author_name
'Kashem, Habiba Binte'
'Muhit, Md Abdullah Al'
'Smith, Hope Eden'
'Gabilondo, Eric A.'
'Halasyamani, P. Shiv'
'Zur Loye, Hans-Conrad'

_publ_section_title
;
 Centrosymmetric to noncentrosymmetric structure transition of the
 RbREP<sub>2</sub>Se<sub>6</sub> (RE = La-Nd, Sm, Ho-Yb) series: crystal
 growth, magnetic and optical properties.
;
_journal_issue 13
_journal_name_full 'Dalton transactions (Cambridge, England : 2003)'
_journal_page_first 5388
_journal_page_last 5396
_journal_paper_doi 10.1039/d6dt00254d
_journal_volume 55
_journal_year 2026
_chemical_formula_moiety 'La P2 Rb Se6'
_chemical_formula_sum 'La P2 Rb Se6'
_chemical_formula_weight 760.08
_space_group_crystal_system monoclinic
_space_group_IT_number 14
_space_group_name_Hall '-P 2ybc'
_space_group_name_H-M_alt 'P 1 21/c 1'
_atom_sites_solution_primary dual
_audit_creation_date 2025-09-22
_audit_creation_method
;
Olex2 1.5
(compiled 2025.07.13 svn.rb7424aed for OlexSys, GUI svn.r7314)
;
_audit_update_record
;
2026-01-08 deposited with the CCDC.	2026-03-05 downloaded from the CCDC.
;
_cell_angle_alpha 90
_cell_angle_beta 108.3590(10)
_cell_angle_gamma 90
_cell_formula_units_Z 4
_cell_length_a 12.6684(3)
_cell_length_b 7.7899(2)
_cell_length_c 11.9771(3)
_cell_measurement_reflns_used 9902
_cell_measurement_temperature 297.00
_cell_measurement_theta_max 35.74
_cell_measurement_theta_min 3.12
_cell_volume 1121.81(5)
_computing_cell_refinement 'SAINT V8.40B (?, 2016)'
_computing_data_reduction 'SAINT V8.40B (?, 2016)'
_computing_molecular_graphics 'Olex2 1.5 (Dolomanov et al., 2009)'
_computing_publication_material 'Olex2 1.5 (Dolomanov et al., 2009)'
_computing_structure_refinement 'SHELXL 2019/3 (Sheldrick, 2015)'
_computing_structure_solution 'SHELXT 2018/2 (Sheldrick, 2018)'
_diffrn_ambient_temperature 297.00
_diffrn_measured_fraction_theta_full 0.999
_diffrn_measured_fraction_theta_max 0.998
_diffrn_measurement_device_type 'Bruker APEX-II CCD'
_diffrn_measurement_method '\f and \w scans'
_diffrn_radiation_type MoK\a
_diffrn_radiation_wavelength 0.71073
_diffrn_reflns_av_R_equivalents 0.0592
_diffrn_reflns_av_unetI/netI 0.0244
_diffrn_reflns_Laue_measured_fraction_full 0.999
_diffrn_reflns_Laue_measured_fraction_max 0.998
_diffrn_reflns_limit_h_max 21
_diffrn_reflns_limit_h_min -21
_diffrn_reflns_limit_k_max 13
_diffrn_reflns_limit_k_min -12
_diffrn_reflns_limit_l_max 19
_diffrn_reflns_limit_l_min -19
_diffrn_reflns_number 79173
_diffrn_reflns_point_group_measured_fraction_full 0.999
_diffrn_reflns_point_group_measured_fraction_max 0.998
_diffrn_reflns_theta_full 25.242
_diffrn_reflns_theta_max 36.385
_diffrn_reflns_theta_min 3.116
_diffrn_standards_number 0
_exptl_absorpt_coefficient_mu 27.805
_exptl_absorpt_correction_T_max 0.2740
_exptl_absorpt_correction_T_min 0.1305
_exptl_absorpt_correction_type multi-scan
_exptl_absorpt_process_details
;
SADABS-2016/2 (Bruker,2016) was used for absorption correction.
wR2(int) was 0.1313 before and 0.0613 after correction.
The Ratio of minimum to maximum transmission is 0.4763.
The \l/2 correction factor is Not present.
;
_exptl_crystal_colour white
_exptl_crystal_density_diffrn 4.500
_exptl_crystal_description plate
_exptl_crystal_F_000 1312
_exptl_crystal_size_max 0.05
_exptl_crystal_size_mid 0.04
_exptl_crystal_size_min 0.03
_refine_diff_density_max 0.876
_refine_diff_density_min -0.907
_refine_diff_density_rms 0.212
_refine_ls_extinction_coef 0.00027(5)
_refine_ls_extinction_expression Fc^*^=kFc[1+0.001xFc^2^\l^3^/sin(2\q)]^-1/4^
_refine_ls_extinction_method 'SHELXL-2019/2 (Sheldrick 2019)'
_refine_ls_goodness_of_fit_ref 1.034
_refine_ls_hydrogen_treatment undef
_refine_ls_matrix_type full
_refine_ls_number_parameters 92
_refine_ls_number_reflns 5442
_refine_ls_number_restraints 0
_refine_ls_restrained_S_all 1.034
_refine_ls_R_factor_all 0.0332
_refine_ls_R_factor_gt 0.0225
_refine_ls_shift/su_max 0.001
_refine_ls_shift/su_mean 0.000
_refine_ls_structure_factor_coef Fsqd
_refine_ls_weighting_details 'w=1/[\s^2^(Fo^2^)+(0.0205P)^2^+1.3169P] where P=(Fo^2^+2Fc^2^)/3'
_refine_ls_weighting_scheme calc
_refine_ls_wR_factor_gt 0.0465
_refine_ls_wR_factor_ref 0.0499
_reflns_Friedel_coverage 0.000
_reflns_number_gt 4552
_reflns_number_total 5442
_reflns_threshold_expression 'I > 2\s(I)'
_cod_data_source_file d6dt00254d2.cif
_cod_data_source_block RbLaP2Se6
_cod_depositor_comments 'Adding full bibliography for 7720608--7720616.cif.'
_cod_database_code 7720614
_shelx_shelxl_version_number 2019/3
_shelx_space_group_comment
;
The symmetry employed for this shelxl refinement is uniquely defined
by the following loop, which should always be used as a source of
symmetry information in preference to the above space-group names.
They are only intended as comments.
;
_olex2_refinement_description
;
;
_olex2_submission_special_instructions 'No special instructions were received'

loop_
_space_group_symop_operation_xyz
'x, y, z'
'-x, y+1/2, -z+1/2'
'-x, -y, -z'
'x, -y-1/2, z-1/2'

loop_
_atom_site_label
_atom_site_type_symbol
_atom_site_fract_x
_atom_site_fract_y
_atom_site_fract_z
_atom_site_U_iso_or_equiv
_atom_site_adp_type
_atom_site_occupancy
_atom_site_site_symmetry_order
_atom_site_calc_flag
_atom_site_refinement_flags_posn
_atom_site_refinement_flags_adp
_atom_site_refinement_flags_occupancy
_atom_site_disorder_assembly
_atom_site_disorder_group
La1 La 0.64535(2) 0.09947(2) 0.90036(2) 0.01435(3) Uani 1 1 d . . . . .
Se5 Se 0.58965(2) 0.69246(3) 0.56532(2) 0.01609(5) Uani 1 1 d . . . . .
Se2 Se 0.66405(2) 0.18727(3) 0.62754(2) 0.01743(5) Uani 1 1 d . . . . .
Se4 Se 0.55263(2) 0.47302(4) 0.81591(2) 0.01780(5) Uani 1 1 d . . . . .
Se3 Se 0.86346(2) 0.28097(4) 0.89949(2) 0.01780(5) Uani 1 1 d . . . . .
Se6 Se 0.78155(2) 0.78299(4) 0.85789(2) 0.01964(6) Uani 1 1 d . . . . .
Se1 Se 0.87986(2) 0.47883(4) 0.61898(2) 0.01879(5) Uani 1 1 d . . . . .
Rb1 Rb 0.88214(3) -0.07078(4) 0.63169(3) 0.02927(7) Uani 1 1 d . . . . .
P1 P 0.78199(5) 0.38054(8) 0.72313(6) 0.01353(11) Uani 1 1 d . . . . .
P2 P 0.67358(5) 0.59565(8) 0.74318(6) 0.01342(11) Uani 1 1 d . . . . .

loop_
_atom_site_aniso_label
_atom_site_aniso_U_11
_atom_site_aniso_U_22
_atom_site_aniso_U_33
_atom_site_aniso_U_23
_atom_site_aniso_U_13
_atom_site_aniso_U_12
La1 0.01530(6) 0.01448(6) 0.01349(6) 0.00027(5) 0.00487(5) -0.00027(5)
Se5 0.01814(11) 0.01684(11) 0.01297(10) 0.00089(8) 0.00446(9) 0.00254(9)
Se2 0.01774(12) 0.01590(11) 0.01754(12) -0.00065(9) 0.00398(9) -0.00273(9)
Se4 0.01713(11) 0.01978(12) 0.01866(12) 0.00525(9) 0.00875(9) 0.00348(9)
Se3 0.01620(11) 0.02140(12) 0.01445(11) 0.00355(9) 0.00292(9) 0.00006(9)
Se6 0.02074(12) 0.01760(12) 0.01826(12) -0.00484(9) 0.00283(10) 0.00005(10)
Se1 0.01990(12) 0.02239(12) 0.01639(11) 0.00036(9) 0.00903(9) -0.00239(10)
Rb1 0.02924(15) 0.03093(15) 0.02837(15) 0.00316(11) 0.01012(12) 0.00662(12)
P1 0.0139(3) 0.0139(3) 0.0133(3) 0.0004(2) 0.0049(2) 0.0005(2)
P2 0.0147(3) 0.0133(3) 0.0125(3) 0.0000(2) 0.0045(2) 0.0007(2)

loop_
_atom_type_symbol
_atom_type_description
_atom_type_scat_dispersion_real
_atom_type_scat_dispersion_imag
_atom_type_scat_source
La La -0.2871 2.4523 'International Tables Vol C Tables 4.2.6.8 and 6.1.1.4'
P P 0.1023 0.0942 'International Tables Vol C Tables 4.2.6.8 and 6.1.1.4'
Rb Rb -0.9393 2.9676 'International Tables Vol C Tables 4.2.6.8 and 6.1.1.4'
Se Se -0.0929 2.2259 'International Tables Vol C Tables 4.2.6.8 and 6.1.1.4'

loop_
_geom_angle_atom_site_label_1
_geom_angle_atom_site_label_2
_geom_angle_atom_site_label_3
_geom_angle
_geom_angle_site_symmetry_1
_geom_angle_site_symmetry_3
_geom_angle_publ_flag
Se5 La1 Se5 72.005(8) 2_646 4_566 ?
Se5 La1 Se2 144.985(8) 4_566 . ?
Se5 La1 Se2 115.024(8) 2_646 . ?
Se5 La1 Se1 72.775(8) 4_566 4_566 ?
Se5 La1 Se1 124.892(8) 2_646 4_566 ?
Se2 La1 Se5 65.734(7) 4_566 2_646 ?
Se2 La1 Se5 79.254(8) 4_566 4_566 ?
Se2 La1 Se2 135.644(6) 4_566 . ?
Se2 La1 Se4 134.785(9) 4_566 2_646 ?
Se2 La1 Se4 73.167(8) 4_566 . ?
Se2 La1 Se6 131.435(8) 4_566 1_545 ?
Se2 La1 Se1 67.086(7) 4_566 4_566 ?
Se4 La1 Se5 69.214(7) 2_646 2_646 ?
Se4 La1 Se5 90.693(8) 2_646 4_566 ?
Se4 La1 Se5 64.554(7) . 2_646 ?
Se4 La1 Se5 135.061(8) . 4_566 ?
Se4 La1 Se2 69.083(7) . . ?
Se4 La1 Se2 63.419(7) 2_646 . ?
Se4 La1 Se4 84.593(5) 2_646 . ?
Se4 La1 Se1 150.554(9) 2_646 4_566 ?
Se4 La1 Se1 124.365(9) . 4_566 ?
Se3 La1 Se5 139.337(9) . 2_646 ?
Se3 La1 Se5 133.450(8) . 4_566 ?
Se3 La1 Se2 64.935(7) . . ?
Se3 La1 Se2 86.419(8) . 4_566 ?
Se3 La1 Se4 79.770(8) . . ?
Se3 La1 Se4 128.287(8) . 2_646 ?
Se3 La1 Se6 79.757(8) . 1_545 ?
Se3 La1 Se1 60.874(7) . 4_566 ?
Se6 La1 Se5 140.884(9) 1_545 2_646 ?
Se6 La1 Se5 77.505(8) 1_545 4_566 ?
Se6 La1 Se2 78.187(8) 1_545 . ?
Se6 La1 Se4 87.535(8) 1_545 2_646 ?
Se6 La1 Se4 146.411(9) 1_545 . ?
Se6 La1 Se1 65.498(8) 1_545 4_566 ?
Se1 La1 Se2 118.265(8) 4_566 . ?
La1 Se5 La1 107.993(8) 2_656 4_565 ?
La1 Se5 Rb1 156.730(10) 2_656 1_565 ?
La1 Se5 Rb1 94.542(8) 4_565 1_565 ?
P2 Se5 La1 102.671(19) . 4_565 ?
P2 Se5 La1 89.056(19) . 2_656 ?
P2 Se5 Rb1 80.193(19) . 1_565 ?
La1 Se2 La1 158.000(10) 4_565 . ?
La1 Se2 Rb1 99.486(10) 4_565 . ?
Rb1 Se2 La1 99.680(9) . . ?
P1 Se2 La1 86.651(19) . 4_565 ?
P1 Se2 La1 83.011(19) . . ?
P1 Se2 Rb1 88.92(2) . . ?
La1 Se4 La1 131.880(11) 2_656 . ?
P2 Se4 La1 106.796(19) . . ?
P2 Se4 La1 90.691(19) . 2_656 ?
La1 Se3 Rb1 170.276(11) . 2_756 ?
La1 Se3 Rb1 97.317(9) . 4_566 ?
Rb1 Se3 Rb1 92.120(10) 4_566 2_756 ?
P1 Se3 La1 90.861(19) . . ?
P1 Se3 Rb1 87.18(2) . 2_756 ?
P1 Se3 Rb1 115.42(2) . 4_566 ?
La1 Se6 Rb1 105.836(10) 1_565 4_566 ?
La1 Se6 Rb1 102.752(10) 1_565 1_565 ?
Rb1 Se6 Rb1 138.797(13) 1_565 4_566 ?
P2 Se6 La1 111.20(2) . 1_565 ?
P2 Se6 Rb1 104.14(2) . 4_566 ?
P2 Se6 Rb1 92.24(2) . 1_565 ?
La1 Se1 Rb1 162.582(11) 4_565 2_756 ?
La1 Se1 Rb1 102.099(10) 4_565 1_565 ?
Rb1 Se1 Rb1 94.557(10) 1_565 2_756 ?
P1 Se1 La1 81.79(2) . 4_565 ?
P1 Se1 Rb1 109.14(2) . 1_565 ?
P1 Se1 Rb1 88.01(2) . 2_756 ?
Se5 Rb1 Rb1 131.667(12) 1_545 3_756 ?
Se5 Rb1 Rb1 142.814(11) 1_545 2_756 ?
Se5 Rb1 P1 145.237(13) 1_545 2_746 ?
Se5 Rb1 P1 96.083(12) 1_545 . ?
Se2 Rb1 Se5 64.620(8) . 1_545 ?
Se2 Rb1 Se3 76.013(9) . 4_565 ?
Se2 Rb1 Se3 161.703(13) . 2_746 ?
Se2 Rb1 Se6 73.379(9) . 1_545 ?
Se2 Rb1 Se6 102.060(11) . 4_565 ?
Se2 Rb1 Se1 126.423(12) . 1_545 ?
Se2 Rb1 Se1 114.853(11) . 2_746 ?
Se2 Rb1 Rb1 83.643(7) . 2_756 ?
Se2 Rb1 Rb1 119.592(12) . 3_756 ?
Se2 Rb1 P1 32.889(11) . . ?
Se2 Rb1 P1 142.614(14) . 2_746 ?
Se3 Rb1 Se5 130.196(11) 2_746 1_545 ?
Se3 Rb1 Se5 108.122(10) 4_565 1_545 ?
Se3 Rb1 Se3 87.880(10) 4_565 2_746 ?
Se3 Rb1 Se6 69.695(9) 4_565 4_565 ?
Se3 Rb1 Se1 115.045(12) 4_565 2_746 ?
Se3 Rb1 Rb1 43.780(7) 2_746 3_756 ?
Se3 Rb1 Rb1 85.190(11) 2_746 2_756 ?
Se3 Rb1 Rb1 44.099(7) 4_565 3_756 ?
Se3 Rb1 Rb1 80.453(7) 4_565 2_756 ?
Se3 Rb1 P1 72.891(12) 4_565 . ?
Se3 Rb1 P1 133.638(14) 2_746 . ?
Se3 Rb1 P1 101.388(13) 4_565 2_746 ?
Se3 Rb1 P1 32.304(10) 2_746 2_746 ?
Se6 Rb1 Se5 63.750(8) 4_565 1_545 ?
Se6 Rb1 Se5 57.717(8) 1_545 1_545 ?
Se6 Rb1 Se3 122.352(11) 1_545 2_746 ?
Se6 Rb1 Se3 79.876(9) 4_565 2_746 ?
Se6 Rb1 Se3 149.391(12) 1_545 4_565 ?
Se6 Rb1 Se6 116.745(11) 1_545 4_565 ?
Se6 Rb1 Se1 78.737(9) 1_545 2_746 ?
Se6 Rb1 Se1 142.944(12) 4_565 2_746 ?
Se6 Rb1 Rb1 96.213(11) 1_545 2_756 ?
Se6 Rb1 Rb1 68.736(9) 4_565 3_756 ?
Se6 Rb1 Rb1 146.899(12) 4_565 2_756 ?
Se6 Rb1 Rb1 165.592(13) 1_545 3_756 ?
Se6 Rb1 P1 127.722(14) 4_565 . ?
Se6 Rb1 P1 81.446(12) 1_545 . ?
Se6 Rb1 P1 112.050(13) 4_565 2_746 ?
Se6 Rb1 P1 102.915(13) 1_545 2_746 ?
Se1 Rb1 Se5 62.284(8) 1_545 1_545 ?
Se1 Rb1 Se5 135.303(11) 2_746 1_545 ?
Se1 Rb1 Se3 70.485(9) 1_545 2_746 ?
Se1 Rb1 Se3 64.121(8) 2_746 2_746 ?
Se1 Rb1 Se3 127.368(11) 1_545 4_565 ?
Se1 Rb1 Se6 59.771(8) 1_545 4_565 ?
Se1 Rb1 Se6 73.174(9) 1_545 1_545 ?
Se1 Rb1 Se1 97.995(10) 1_545 2_746 ?
Se1 Rb1 Rb1 89.378(11) 2_746 3_756 ?
Se1 Rb1 Rb1 140.451(12) 1_545 2_756 ?
Se1 Rb1 Rb1 100.813(10) 1_545 3_756 ?
Se1 Rb1 Rb1 42.557(9) 2_746 2_756 ?
Se1 Rb1 P1 85.340(12) 1_545 2_746 ?
Se1 Rb1 P1 86.123(13) 2_746 . ?
Se1 Rb1 P1 31.938(10) 2_746 2_746 ?
Se1 Rb1 P1 152.851(14) 1_545 . ?
Rb1 Rb1 Rb1 80.024(10) 3_756 2_756 ?
P1 Rb1 Rb1 63.135(11) 2_746 3_756 ?
P1 Rb1 Rb1 50.772(10) . 2_756 ?
P1 Rb1 Rb1 106.074(14) . 3_756 ?
P1 Rb1 Rb1 59.447(12) 2_746 2_756 ?
P1 Rb1 P1 110.062(16) . 2_746 ?
Se2 P1 Se3 107.50(3) . . ?
Se2 P1 Rb1 137.78(3) . 2_756 ?
Se2 P1 Rb1 58.187(17) . . ?
Se2 P1 P2 103.46(3) . . ?
Se3 P1 Rb1 81.87(2) . . ?
Se3 P1 Rb1 60.517(17) . 2_756 ?
Se3 P1 P2 106.44(3) . . ?
Se1 P1 Se2 111.46(3) . . ?
Se1 P1 Se3 120.23(3) . . ?
Se1 P1 Rb1 60.050(18) . 2_756 ?
Se1 P1 Rb1 82.19(2) . . ?
Se1 P1 P2 106.35(3) . . ?
Rb1 P1 Rb1 79.647(13) . 2_756 ?
P2 P1 Rb1 161.64(3) . . ?
P2 P1 Rb1 118.71(3) . 2_756 ?
Se5 P2 Se4 110.37(3) . . ?
Se5 P2 P1 106.31(3) . . ?
Se4 P2 P1 104.21(3) . . ?
Se6 P2 Se5 113.58(3) . . ?
Se6 P2 Se4 114.80(3) . . ?
Se6 P2 P1 106.70(3) . . ?

loop_
_geom_bond_atom_site_label_1
_geom_bond_atom_site_label_2
_geom_bond_distance
_geom_bond_site_symmetry_2
_geom_bond_publ_flag
La1 Se5 3.2137(3) 2_646 ?
La1 Se5 3.2329(3) 4_566 ?
La1 Se2 3.1327(3) 4_566 ?
La1 Se2 3.4188(3) . ?
La1 Se4 3.1429(3) 2_646 ?
La1 Se4 3.1815(3) . ?
La1 Se3 3.1068(3) . ?
La1 Se6 3.1411(3) 1_545 ?
La1 Se1 3.3398(3) 4_566 ?
Se5 Rb1 3.9885(4) 1_565 ?
Se5 P2 2.1932(7) . ?
Se2 Rb1 3.4045(4) . ?
Se2 P1 2.1755(7) . ?
Se4 P2 2.2047(7) . ?
Se3 Rb1 3.5316(4) 4_566 ?
Se3 Rb1 3.5522(4) 2_756 ?
Se3 P1 2.1807(7) . ?
Se6 Rb1 3.5325(4) 4_566 ?
Se6 Rb1 3.5265(4) 1_565 ?
Se6 P2 2.1689(7) . ?
Se1 Rb1 3.5116(5) 1_565 ?
Se1 Rb1 3.5335(4) 2_756 ?
Se1 P1 2.1573(7) . ?
Rb1 Rb1 5.1757(4) 2_756 ?
Rb1 Rb1 5.1008(6) 3_756 ?
Rb1 P1 4.0756(7) 2_746 ?
Rb1 P1 4.0056(7) . ?
P1 P2 2.2270(9) . ?
